data_1534128
loop_
_publ_author_name
'Huang, Zheng'
'Askari, Mohammad S.'
'Esguerra, Kenneth Virgel N.'
'Dai, Tian-Yang'
'Kwon, Ohhyeon'
'Ottenwaelder, Xavier'
'Lumb, Jean-Philip'

_publ_section_title
;
 A bio-inspired synthesis of oxindoles by catalytic aerobic dual C--H
 functionalization of phenols
;
_journal_issue 1
_journal_name_full 'Chem. Sci.'
_journal_page_first 358
_journal_paper_doi 10.1039/C5SC02395E
_journal_volume 7
_journal_year 2016
_chemical_formula_moiety 'C18 H19 N O5'
_chemical_formula_sum 'C18 H19 N O5'
_chemical_formula_weight 329.34
_chemical_name_systematic
; 
 ? 
;
_space_group_crystal_system monoclinic
_space_group_IT_number 4
_space_group_name_Hall 'P 2yb'
_space_group_name_H-M_alt 'P 1 21 1'
_symmetry_space_group_name_Hall 'P 2yb'
_symmetry_space_group_name_H-M 'P 1 21 1'
_atom_sites_solution_hydrogens geom
_audit_creation_method SHELXL-2013
_audit_update_record
;
2015-06-10 deposited with the CCDC.
2015-10-06 downloaded from the CCDC.
;
_cell_angle_alpha 90
_cell_angle_beta 103.4130(10)
_cell_angle_gamma 90
_cell_formula_units_Z 2
_cell_length_a 11.1595(11)
_cell_length_b 6.7253(7)
_cell_length_c 11.4275(12)
_cell_measurement_reflns_used 7344
_cell_measurement_temperature 150(2)
_cell_measurement_theta_max 27.55
_cell_measurement_theta_min 2.30
_cell_volume 834.25(15)
_computing_cell_refinement 'Bruker SAINT'
_computing_data_collection 'Bruker APEX2'
_computing_data_reduction 'Bruker SAINT'
_computing_molecular_graphics 'Bruker SHELXTL'
_computing_publication_material 'Bruker SHELXTL'
_computing_structure_refinement 'SHELXL-2013 (Sheldrick, 2013)'
_computing_structure_solution 'SHELXS-97 (Sheldrick, 2008)'
_diffrn_ambient_temperature 150(2)
_diffrn_measured_fraction_theta_full 0.999
_diffrn_measured_fraction_theta_max 0.997
_diffrn_measurement_device_type 'Bruker APEX-II CCD'
_diffrn_measurement_method '\f and \w scans'
_diffrn_radiation_type MoK\a
_diffrn_radiation_wavelength 0.71073
_diffrn_reflns_av_R_equivalents 0.0261
_diffrn_reflns_av_unetI/netI 0.0293
_diffrn_reflns_laue_measured_fraction_full 0.999
_diffrn_reflns_laue_measured_fraction_max 0.997
_diffrn_reflns_limit_h_max 14
_diffrn_reflns_limit_h_min -14
_diffrn_reflns_limit_k_max 8
_diffrn_reflns_limit_k_min -8
_diffrn_reflns_limit_l_max 14
_diffrn_reflns_limit_l_min -14
_diffrn_reflns_number 9793
_diffrn_reflns_point_group_measured_fraction_full 0.999
_diffrn_reflns_point_group_measured_fraction_max 0.992
_diffrn_reflns_theta_full 25.242
_diffrn_reflns_theta_max 27.548
_diffrn_reflns_theta_min 1.832
_exptl_absorpt_coefficient_mu 0.096
_exptl_absorpt_correction_T_max 0.7456
_exptl_absorpt_correction_T_min 0.6447
_exptl_absorpt_correction_type multi-scan
_exptl_absorpt_process_details 'SADABS V2008/1 (Bruker AXS)'
_exptl_crystal_colour colourless
_exptl_crystal_density_diffrn 1.311
_exptl_crystal_description rhomb
_exptl_crystal_F_000 348
_exptl_crystal_size_max 0.624
_exptl_crystal_size_mid 0.460
_exptl_crystal_size_min 0.363
_refine_diff_density_max 0.246
_refine_diff_density_min -0.143
_refine_diff_density_rms 0.036
_refine_ls_abs_structure_details
; 
 Flack x determined using 1542 quotients [(I+)-(I-)]/[(I+)+(I-)] 
 (Parsons and Flack (2004), Acta Cryst. A60, s61). 
;
_refine_ls_abs_structure_Flack 0.1(3)
_refine_ls_extinction_method none
_refine_ls_goodness_of_fit_ref 1.033
_refine_ls_hydrogen_treatment constr
_refine_ls_matrix_type full
_refine_ls_number_parameters 221
_refine_ls_number_reflns 3808
_refine_ls_number_restraints 1
_refine_ls_restrained_S_all 1.033
_refine_ls_R_factor_all 0.0359
_refine_ls_R_factor_gt 0.0334
_refine_ls_shift/su_max 0.000
_refine_ls_shift/su_mean 0.000
_refine_ls_structure_factor_coef Fsqd
_refine_ls_weighting_details
; 
 w=1/[\s^2^(Fo^2^)+(0.0504P)^2^+0.0916P] 
 where P=(Fo^2^+2Fc^2^)/3 
;
_refine_ls_weighting_scheme calc
_refine_ls_wR_factor_gt 0.0849
_refine_ls_wR_factor_ref 0.0872
_reflns_Friedel_coverage 0.833
_reflns_friedel_fraction_full 0.999
_reflns_friedel_fraction_max 0.986
_reflns_number_gt 3586
_reflns_number_total 3808
_reflns_threshold_expression 'I > 2\s(I)'
_cod_data_source_file c5sc02395e3.cif
_cod_data_source_block mo_zheng3_0m
_cod_depositor_comments 'Adding full bibliography for 1534126--1534130.cif.'
_cod_database_code 1534128
_shelx_space_group_comment
; 
The symmetry employed for this shelxl refinement is uniquely defined 
by the following loop, which should always be used as a source of 
symmetry information in preference to the above space-group names. 
They are only intended as comments. 
;
_shelx_estimated_absorpt_t_min 0.942
_shelx_estimated_absorpt_t_max 0.966
_shelxl_version_number 2013-2

loop_
_space_group_symop_operation_xyz
'x, y, z'
'-x, y+1/2, -z'

loop_
_atom_site_label
_atom_site_type_symbol
_atom_site_fract_x
_atom_site_fract_y
_atom_site_fract_z
_atom_site_U_iso_or_equiv
_atom_site_adp_type
_atom_site_occupancy
_atom_site_site_symmetry_order
_atom_site_calc_flag
_atom_site_refinement_flags_posn
_atom_site_refinement_flags_adp
O1 O 0.48600(12) 0.2412(2) 0.36857(13) 0.0334(4) Uani 1 1 d . .
O2 O 0.96961(13) 0.6799(2) 0.31051(13) 0.0303(3) Uani 1 1 d . .
O3 O 0.89571(12) 0.7849(2) 0.12059(12) 0.0298(3) Uani 1 1 d . .
O4 O 0.94021(12) 0.3210(3) 0.15510(12) 0.0314(3) Uani 1 1 d . .
O5 O 1.09931(11) 0.2636(2) 0.31194(12) 0.0267(3) Uani 1 1 d . .
N1 N 0.59853(14) 0.4292(3) 0.26403(14) 0.0231(3) Uani 1 1 d . .
C1 C 0.88533(17) 0.6956(3) 0.22270(17) 0.0242(4) Uani 1 1 d . .
C2 C 0.97922(16) 0.2813(3) 0.25983(17) 0.0233(4) Uani 1 1 d . .
C3 C 0.90339(16) 0.2367(3) 0.34760(16) 0.0234(4) Uani 1 1 d . .
H3 H 0.9351 0.1420 0.4086 0.028 Uiso 1 1 calc R U
C4 C 0.79437(15) 0.3183(3) 0.34829(15) 0.0210(4) Uani 1 1 d . .
C5 C 0.72365(16) 0.4729(3) 0.26896(16) 0.0210(4) Uani 1 1 d . .
C6 C 0.75732(17) 0.6289(3) 0.21169(17) 0.0254(4) Uani 1 1 d . .
H6 H 0.6939 0.7026 0.1599 0.030 Uiso 1 1 calc R U
C7 C 0.71204(16) 0.2471(3) 0.42894(16) 0.0238(4) Uani 1 1 d . .
C8 C 0.58404(16) 0.2972(3) 0.35255(16) 0.0238(4) Uani 1 1 d . .
C9 C 0.7241(2) 0.0283(4) 0.4622(2) 0.0377(5) Uani 1 1 d . .
H9A H 0.7176 -0.0515 0.3892 0.057 Uiso 1 1 calc R U
H9B H 0.6583 -0.0094 0.5016 0.057 Uiso 1 1 calc R U
H9C H 0.8043 0.0046 0.5172 0.057 Uiso 1 1 calc R U
C10 C 0.7314(2) 0.3797(4) 0.54187(18) 0.0366(6) Uani 1 1 d . .
H10A H 0.8149 0.3599 0.5913 0.055 Uiso 1 1 calc R U
H10B H 0.6712 0.3440 0.5886 0.055 Uiso 1 1 calc R U
H10C H 0.7204 0.5195 0.5175 0.055 Uiso 1 1 calc R U
C11 C 0.49882(16) 0.5462(3) 0.19425(17) 0.0234(4) Uani 1 1 d . .
C12 C 0.47330(18) 0.7287(4) 0.23831(18) 0.0317(5) Uani 1 1 d . .
H12 H 0.5179 0.7723 0.3152 0.038 Uiso 1 1 calc R U
C13 C 0.38161(19) 0.8484(4) 0.16923(19) 0.0333(5) Uani 1 1 d . .
H13 H 0.3644 0.9750 0.1984 0.040 Uiso 1 1 calc R U
C14 C 0.31570(17) 0.7824(4) 0.05805(18) 0.0306(4) Uani 1 1 d . .
H14 H 0.2534 0.8640 0.0107 0.037 Uiso 1 1 calc R U
C15 C 0.34052(19) 0.5984(4) 0.0161(2) 0.0344(5) Uani 1 1 d . .
H15 H 0.2940 0.5528 -0.0595 0.041 Uiso 1 1 calc R U
C16 C 0.43329(19) 0.4782(3) 0.08374(18) 0.0298(4) Uani 1 1 d . .
H16 H 0.4510 0.3520 0.0543 0.036 Uiso 1 1 calc R U
C17 C 1.01850(18) 0.8450(3) 0.11527(19) 0.0304(4) Uani 1 1 d . .
H17A H 1.0589 0.9093 0.1911 0.046 Uiso 1 1 calc R U
H17B H 1.0139 0.9387 0.0487 0.046 Uiso 1 1 calc R U
H17C H 1.0661 0.7279 0.1024 0.046 Uiso 1 1 calc R U
C18 C 1.18301(17) 0.3151(4) 0.23707(19) 0.0316(4) Uani 1 1 d . .
H18A H 1.1621 0.2382 0.1622 0.047 Uiso 1 1 calc R U
H18B H 1.2677 0.2846 0.2800 0.047 Uiso 1 1 calc R U
H18C H 1.1760 0.4574 0.2183 0.047 Uiso 1 1 calc R U

loop_
_atom_site_aniso_label
_atom_site_aniso_U_11
_atom_site_aniso_U_22
_atom_site_aniso_U_33
_atom_site_aniso_U_23
_atom_site_aniso_U_13
_atom_site_aniso_U_12
O1 0.0179(6) 0.0422(9) 0.0399(8) 0.0086(7) 0.0064(6) -0.0046(6)
O2 0.0243(7) 0.0367(8) 0.0281(7) 0.0028(6) 0.0026(5) -0.0056(6)
O3 0.0227(6) 0.0364(8) 0.0311(7) 0.0096(6) 0.0079(5) 0.0017(6)
O4 0.0213(6) 0.0494(9) 0.0232(7) -0.0017(6) 0.0050(5) 0.0063(6)
O5 0.0143(6) 0.0350(8) 0.0297(7) 0.0011(6) 0.0026(5) 0.0034(5)
N1 0.0132(7) 0.0309(8) 0.0241(8) 0.0021(7) 0.0023(6) 0.0012(6)
C1 0.0225(9) 0.0238(9) 0.0270(9) 0.0010(7) 0.0072(7) 0.0023(7)
C2 0.0160(8) 0.0261(10) 0.0273(9) -0.0024(7) 0.0036(7) 0.0041(7)
C3 0.0183(8) 0.0271(10) 0.0228(9) 0.0017(7) 0.0009(7) 0.0020(7)
C4 0.0171(8) 0.0265(10) 0.0183(8) -0.0014(7) 0.0018(6) -0.0018(7)
C5 0.0149(8) 0.0271(9) 0.0211(8) -0.0033(7) 0.0041(6) 0.0012(7)
C6 0.0180(9) 0.0316(10) 0.0265(9) 0.0047(8) 0.0052(7) 0.0044(8)
C7 0.0166(8) 0.0321(10) 0.0222(9) 0.0016(8) 0.0035(6) -0.0011(7)
C8 0.0192(8) 0.0283(10) 0.0230(8) -0.0002(7) 0.0032(6) -0.0003(8)
C9 0.0269(10) 0.0402(13) 0.0465(13) 0.0189(10) 0.0095(10) 0.0041(9)
C10 0.0276(10) 0.0597(16) 0.0232(10) -0.0076(10) 0.0071(8) -0.0045(10)
C11 0.0139(8) 0.0327(10) 0.0231(9) 0.0044(8) 0.0031(7) 0.0013(7)
C12 0.0238(9) 0.0431(12) 0.0258(9) -0.0060(9) 0.0012(7) 0.0068(9)
C13 0.0271(10) 0.0380(11) 0.0350(11) -0.0006(10) 0.0073(8) 0.0105(9)
C14 0.0164(8) 0.0420(12) 0.0326(10) 0.0091(9) 0.0039(7) 0.0038(8)
C15 0.0262(10) 0.0422(13) 0.0288(11) -0.0002(9) -0.0061(8) -0.0028(9)
C16 0.0252(9) 0.0314(10) 0.0298(10) -0.0033(9) 0.0001(8) -0.0005(8)
C17 0.0264(10) 0.0334(11) 0.0349(10) 0.0027(9) 0.0142(8) -0.0026(9)
C18 0.0178(8) 0.0398(12) 0.0387(11) -0.0017(9) 0.0094(8) 0.0009(8)

loop_
_atom_type_symbol
_atom_type_description
_atom_type_scat_dispersion_real
_atom_type_scat_dispersion_imag
_atom_type_scat_source
C C 0.0033 0.0016 'International Tables Vol C Tables 4.2.6.8 and 6.1.1.4'
H H 0.0000 0.0000 'International Tables Vol C Tables 4.2.6.8 and 6.1.1.4'
N N 0.0061 0.0033 'International Tables Vol C Tables 4.2.6.8 and 6.1.1.4'
O O 0.0106 0.0060 'International Tables Vol C Tables 4.2.6.8 and 6.1.1.4'

loop_
_geom_angle_atom_site_label_1
_geom_angle_atom_site_label_2
_geom_angle_atom_site_label_3
_geom_angle
C1 O3 C17 115.89(14)
C2 O5 C18 115.60(15)
C8 N1 C5 112.69(15)
C8 N1 C11 123.25(15)
C5 N1 C11 122.42(15)
O2 C1 O3 123.58(17)
O2 C1 C6 126.54(18)
O3 C1 C6 109.85(15)
O4 C2 O5 123.71(17)
O4 C2 C3 125.76(16)
O5 C2 C3 110.48(16)
C4 C3 C2 125.68(17)
C4 C3 H3 117.2
C2 C3 H3 117.2
C3 C4 C5 129.89(16)
C3 C4 C7 123.55(17)
C5 C4 C7 106.30(15)
C6 C5 N1 122.05(16)
C6 C5 C4 132.89(16)
N1 C5 C4 105.04(15)
C5 C6 C1 125.04(17)
C5 C6 H6 117.5
C1 C6 H6 117.5
C9 C7 C4 115.18(17)
C9 C7 C8 111.94(17)
C4 C7 C8 101.55(15)
C9 C7 C10 111.36(18)
C4 C7 C10 109.73(16)
C8 C7 C10 106.34(16)
O1 C8 N1 124.98(17)
O1 C8 C7 127.06(18)
N1 C8 C7 107.86(15)
C7 C9 H9A 109.5
C7 C9 H9B 109.5
H9A C9 H9B 109.5
C7 C9 H9C 109.5
H9A C9 H9C 109.5
H9B C9 H9C 109.5
C7 C10 H10A 109.5
C7 C10 H10B 109.5
H10A C10 H10B 109.5
C7 C10 H10C 109.5
H10A C10 H10C 109.5
H10B C10 H10C 109.5
C12 C11 C16 121.15(18)
C12 C11 N1 118.75(17)
C16 C11 N1 120.07(18)
C11 C12 C13 119.54(19)
C11 C12 H12 120.2
C13 C12 H12 120.2
C14 C13 C12 119.9(2)
C14 C13 H13 120.1
C12 C13 H13 120.1
C15 C14 C13 120.0(2)
C15 C14 H14 120.0
C13 C14 H14 120.0
C14 C15 C16 120.7(2)
C14 C15 H15 119.7
C16 C15 H15 119.7
C11 C16 C15 118.7(2)
C11 C16 H16 120.6
C15 C16 H16 120.6
O3 C17 H17A 109.5
O3 C17 H17B 109.5
H17A C17 H17B 109.5
O3 C17 H17C 109.5
H17A C17 H17C 109.5
H17B C17 H17C 109.5
O5 C18 H18A 109.5
O5 C18 H18B 109.5
H18A C18 H18B 109.5
O5 C18 H18C 109.5
H18A C18 H18C 109.5
H18B C18 H18C 109.5

loop_
_geom_bond_atom_site_label_1
_geom_bond_atom_site_label_2
_geom_bond_distance
O1 C8 1.210(2)
O2 C1 1.210(2)
O3 C1 1.341(2)
O3 C17 1.444(2)
O4 C2 1.205(2)
O5 C2 1.340(2)
O5 C18 1.448(2)
N1 C8 1.383(2)
N1 C5 1.415(2)
N1 C11 1.443(2)
C1 C6 1.474(3)
C2 C3 1.485(3)
C3 C4 1.336(2)
C3 H3 0.9500
C4 C5 1.481(3)
C4 C7 1.522(2)
C5 C6 1.336(3)
C6 H6 0.9500
C7 C9 1.518(3)
C7 C8 1.529(2)
C7 C10 1.542(3)
C9 H9A 0.9800
C9 H9B 0.9800
C9 H9C 0.9800
C10 H10A 0.9800
C10 H10B 0.9800
C10 H10C 0.9800
C11 C12 1.381(3)
C11 C16 1.382(3)
C12 C13 1.394(3)
C12 H12 0.9500
C13 C14 1.385(3)
C13 H13 0.9500
C14 C15 1.378(3)
C14 H14 0.9500
C15 C16 1.397(3)
C15 H15 0.9500
C16 H16 0.9500
C17 H17A 0.9800
C17 H17B 0.9800
C17 H17C 0.9800
C18 H18A 0.9800
C18 H18B 0.9800
C18 H18C 0.9800

loop_
_geom_torsion_atom_site_label_1
_geom_torsion_atom_site_label_2
_geom_torsion_atom_site_label_3
_geom_torsion_atom_site_label_4
_geom_torsion
C17 O3 C1 O2 6.4(3)
C17 O3 C1 C6 -175.63(17)
C18 O5 C2 O4 6.0(3)
C18 O5 C2 C3 -176.43(16)
O4 C2 C3 C4 -34.1(3)
O5 C2 C3 C4 148.39(19)
C2 C3 C4 C5 -2.2(3)
C2 C3 C4 C7 171.10(18)
C8 N1 C5 C6 -163.96(18)
C11 N1 C5 C6 1.9(3)
C8 N1 C5 C4 14.6(2)
C11 N1 C5 C4 -179.55(16)
C3 C4 C5 C6 -32.0(3)
C7 C4 C5 C6 153.8(2)
C3 C4 C5 N1 149.63(19)
C7 C4 C5 N1 -24.60(19)
N1 C5 C6 C1 173.34(18)
C4 C5 C6 C1 -4.8(3)
O2 C1 C6 C5 -31.0(3)
O3 C1 C6 C5 151.07(19)
C3 C4 C7 C9 -28.9(3)
C5 C4 C7 C9 145.76(17)
C3 C4 C7 C8 -150.09(18)
C5 C4 C7 C8 24.60(19)
C3 C4 C7 C10 97.7(2)
C5 C4 C7 C10 -87.64(18)
C5 N1 C8 O1 178.04(19)
C11 N1 C8 O1 12.4(3)
C5 N1 C8 C7 1.4(2)
C11 N1 C8 C7 -164.28(17)
C9 C7 C8 O1 43.9(3)
C4 C7 C8 O1 167.3(2)
C10 C7 C8 O1 -77.9(3)
C9 C7 C8 N1 -139.55(18)
C4 C7 C8 N1 -16.2(2)
C10 C7 C8 N1 98.62(18)
C8 N1 C11 C12 87.7(2)
C5 N1 C11 C12 -76.6(2)
C8 N1 C11 C16 -94.3(2)
C5 N1 C11 C16 101.4(2)
C16 C11 C12 C13 -1.3(3)
N1 C11 C12 C13 176.63(19)
C11 C12 C13 C14 1.0(3)
C12 C13 C14 C15 0.3(3)
C13 C14 C15 C16 -1.1(3)
C12 C11 C16 C15 0.5(3)
N1 C11 C16 C15 -177.48(18)
C14 C15 C16 C11 0.8(3)
